data_7049298
loop_
_publ_author_name
'Cheng, Fu-Yin'
'Tsai, Chen-Yen'
'Huang, Bor-Hunn'
'Lu, Kuan-Yeh'
'Lin, Chu-Chieh'
'Ko, Bao-Tsan'

_publ_section_title
;
 Mono- and dinuclear copper complexes coordinated on NNO-tridentate
 Schiff-base derivatives for copolymerization of cyclohexene oxide and
 cyclic anhydrides.
;
_journal_issue 14
_journal_name_full 'Dalton transactions (Cambridge, England : 2003)'
_journal_page_first 4667
_journal_page_last 4676
_journal_paper_doi 10.1039/c9dt00471h
_journal_volume 48
_journal_year 2019
_chemical_formula_moiety 'C30 H44 Cu2 N4 O6'
_chemical_formula_sum 'C30 H44 Cu2 N4 O6'
_chemical_formula_weight 683.77
_space_group_IT_number 14
_space_group_name_Hall '-P 2ybc'
_space_group_name_H-M_alt 'P 1 21/c 1'
_symmetry_cell_setting monoclinic
_symmetry_space_group_name_Hall '-P 2ybc'
_symmetry_space_group_name_H-M 'P 1 21/c 1'
_atom_sites_solution_hydrogens geom
_atom_sites_solution_primary direct
_atom_sites_solution_secondary difmap
_audit_creation_method SHELXL-97
_audit_update_record
;
2019-01-29 deposited with the CCDC.    2019-03-08 downloaded from the CCDC.
;
_cell_angle_alpha 90.00
_cell_angle_beta 99.148(3)
_cell_angle_gamma 90.00
_cell_formula_units_Z 2
_cell_length_a 10.3793(4)
_cell_length_b 9.8718(3)
_cell_length_c 16.0905(5)
_cell_measurement_reflns_used 5954
_cell_measurement_temperature 150(2)
_cell_measurement_theta_max 28.8490
_cell_measurement_theta_min 3.2710
_cell_volume 1627.70(10)
_computing_cell_refinement 'CrysAlisPro, Oxford Diffraction Ltd.'
_computing_data_collection 'CrysAlisPro, Oxford Diffraction Ltd.'
_computing_data_reduction 'CrysAlisPro, Oxford Diffraction Ltd.'
_computing_molecular_graphics 'SHELXS-97 (Sheldrick, 2008)'
_computing_publication_material 'SHELXS-97 (Sheldrick, 2008)'
_computing_structure_refinement 'SHELXL-97 (Sheldrick, 2008)'
_computing_structure_solution 'SHELXS-97 (Sheldrick, 2008)'
_diffrn_ambient_temperature 150(2)
_diffrn_detector_area_resol_mean 16.0690
_diffrn_measured_fraction_theta_full 0.999
_diffrn_measured_fraction_theta_max 0.994
_diffrn_measurement_device_type 'Xcalibur, Sapphire3, Gemini'
_diffrn_measurement_method '\w scans'
_diffrn_radiation_monochromator graphite
_diffrn_radiation_source 'fine-focus sealed tube'
_diffrn_radiation_type MoK\a
_diffrn_radiation_wavelength 0.71073
_diffrn_reflns_av_R_equivalents 0.0354
_diffrn_reflns_av_sigmaI/netI 0.0306
_diffrn_reflns_limit_h_max 13
_diffrn_reflns_limit_h_min -13
_diffrn_reflns_limit_k_max 12
_diffrn_reflns_limit_k_min -12
_diffrn_reflns_limit_l_max 20
_diffrn_reflns_limit_l_min -20
_diffrn_reflns_number 15890
_diffrn_reflns_theta_full 26.00
_diffrn_reflns_theta_max 27.00
_diffrn_reflns_theta_min 2.87
_exptl_absorpt_coefficient_mu 1.352
_exptl_absorpt_correction_T_max 1.00000
_exptl_absorpt_correction_T_min 0.84031
_exptl_absorpt_correction_type multi-scan
_exptl_absorpt_process_details
; 
CrysAlisPro, Agilent Technologies, 
Version 1.171.37.31 (release 14-01-2014 CrysAlis171 .NET) 
(compiled Jan 14 2014,18:38:05) 
Empirical absorption correction using spherical harmonics, 
 implemented in SCALE3 ABSPACK scaling algorithm. 
;
_exptl_crystal_colour blue
_exptl_crystal_density_diffrn 1.395
_exptl_crystal_density_method 'not measured'
_exptl_crystal_description cubic
_exptl_crystal_F_000 716
_exptl_crystal_size_max 0.30
_exptl_crystal_size_mid 0.30
_exptl_crystal_size_min 0.25
_refine_diff_density_max 0.388
_refine_diff_density_min -0.337
_refine_diff_density_rms 0.066
_refine_ls_extinction_method none
_refine_ls_goodness_of_fit_ref 1.019
_refine_ls_hydrogen_treatment mixed
_refine_ls_matrix_type full
_refine_ls_number_parameters 190
_refine_ls_number_reflns 3531
_refine_ls_number_restraints 0
_refine_ls_restrained_S_all 1.019
_refine_ls_R_factor_all 0.0394
_refine_ls_R_factor_gt 0.0324
_refine_ls_shift/su_max 0.001
_refine_ls_shift/su_mean 0.000
_refine_ls_structure_factor_coef Fsqd
_refine_ls_weighting_details 'calc w=1/[\s^2^(Fo^2^)+(0.0800P)^2^+0.0000P] where P=(Fo^2^+2Fc^2^)/3'
_refine_ls_weighting_scheme calc
_refine_ls_wR_factor_gt 0.1043
_refine_ls_wR_factor_ref 0.1100
_reflns_number_gt 3073
_reflns_number_total 3531
_reflns_threshold_expression >2sigma(I)
_cod_data_source_file c9dt00471h2.cif
_cod_data_source_block dimecu
_cod_depositor_comments 'Adding full bibliography for 7049294--7049302.cif.'
_cod_original_cell_volume 1627.70(9)
_cod_original_sg_symbol_H-M 'P 21/c'
_cod_database_code 7049298

loop_
_symmetry_equiv_pos_as_xyz
'x, y, z'
'-x, y+1/2, -z+1/2'
'-x, -y, -z'
'x, -y-1/2, z-1/2'

loop_
_atom_site_label
_atom_site_type_symbol
_atom_site_fract_x
_atom_site_fract_y
_atom_site_fract_z
_atom_site_U_iso_or_equiv
_atom_site_adp_type
_atom_site_occupancy
_atom_site_symmetry_multiplicity
_atom_site_calc_flag
_atom_site_refinement_flags
Cu1 Cu 0.49913(2) 0.56116(2) 0.106477(15) 0.01817(12) Uani 1 1 d .
O1 O 0.67159(15) 0.63703(15) 0.12434(9) 0.0265(4) Uani 1 1 d .
O2 O 0.47106(15) 0.64005(14) -0.00700(9) 0.0215(3) Uani 1 1 d .
O3 O 0.4016(2) 0.81721(16) 0.05885(11) 0.0390(4) Uani 1 1 d .
N1 N 0.52991(18) 0.46772(17) 0.21435(11) 0.0217(4) Uani 1 1 d .
N2 N 0.30602(17) 0.51456(18) 0.11325(11) 0.0208(4) Uani 1 1 d .
C1 C 0.7581(2) 0.6337(2) 0.19246(13) 0.0227(4) Uani 1 1 d .
C2 C 0.7445(2) 0.55936(18) 0.26634(14) 0.0210(5) Uani 1 1 d .
C3 C 0.8417(2) 0.5662(2) 0.33857(16) 0.0274(5) Uani 1 1 d .
H3A H 0.8308 0.5151 0.3870 0.033 Uiso 1 1 calc R
C4 C 0.9519(2) 0.6449(2) 0.34060(16) 0.0340(6) Uani 1 1 d .
C5 C 0.9656(2) 0.7163(2) 0.26762(17) 0.0345(6) Uani 1 1 d .
H5A H 1.0417 0.7699 0.2679 0.041 Uiso 1 1 calc R
C6 C 0.8742(2) 0.7133(2) 0.19478(15) 0.0302(5) Uani 1 1 d .
C7 C 0.8891(3) 0.7942(3) 0.11760(19) 0.0512(8) Uani 1 1 d .
H7A H 0.9718 0.8440 0.1276 0.077 Uiso 1 1 calc R
H7B H 0.8166 0.8584 0.1053 0.077 Uiso 1 1 calc R
H7C H 0.8886 0.7328 0.0697 0.077 Uiso 1 1 calc R
C8 C 1.0531(3) 0.6583(3) 0.4189(2) 0.0503(8) Uani 1 1 d .
H8A H 1.0284 0.6011 0.4636 0.075 Uiso 1 1 calc R
H8B H 1.0581 0.7530 0.4375 0.075 Uiso 1 1 calc R
H8C H 1.1383 0.6296 0.4064 0.075 Uiso 1 1 calc R
C9 C 0.6309(2) 0.4784(2) 0.27220(13) 0.0213(4) Uani 1 1 d .
H9A H 0.6302 0.4288 0.3227 0.026 Uiso 1 1 calc R
C10 C 0.4196(2) 0.3839(2) 0.23286(14) 0.0281(5) Uani 1 1 d .
H10A H 0.3815 0.4241 0.2798 0.034 Uiso 1 1 calc R
H10B H 0.4502 0.2912 0.2493 0.034 Uiso 1 1 calc R
C11 C 0.3176(2) 0.3789(2) 0.15346(15) 0.0275(5) Uani 1 1 d .
H11A H 0.3436 0.3113 0.1138 0.033 Uiso 1 1 calc R
H11B H 0.2323 0.3513 0.1681 0.033 Uiso 1 1 calc R
C12 C 0.2195(2) 0.5053(3) 0.03110(16) 0.0353(6) Uani 1 1 d .
H12A H 0.1308 0.4828 0.0401 0.053 Uiso 1 1 calc R
H12B H 0.2516 0.4345 -0.0031 0.053 Uiso 1 1 calc R
H12C H 0.2187 0.5924 0.0018 0.053 Uiso 1 1 calc R
C13 C 0.2502(3) 0.6141(2) 0.16607(17) 0.0363(6) Uani 1 1 d .
H13A H 0.1591 0.5904 0.1685 0.054 Uiso 1 1 calc R
H13B H 0.2539 0.7048 0.1417 0.054 Uiso 1 1 calc R
H13C H 0.3004 0.6133 0.2230 0.054 Uiso 1 1 calc R
C14 C 0.4331(2) 0.7640(2) -0.00433(13) 0.0239(5) Uani 1 1 d .
C15 C 0.4292(3) 0.8463(2) -0.08396(15) 0.0361(6) Uani 1 1 d .
H15A H 0.3989 0.9383 -0.0746 0.054 Uiso 1 1 calc R
H15B H 0.3693 0.8036 -0.1297 0.054 Uiso 1 1 calc R
H15C H 0.5169 0.8504 -0.0992 0.054 Uiso 1 1 calc R

loop_
_atom_site_aniso_label
_atom_site_aniso_U_11
_atom_site_aniso_U_22
_atom_site_aniso_U_33
_atom_site_aniso_U_23
_atom_site_aniso_U_13
_atom_site_aniso_U_12
Cu1 0.02083(18) 0.02007(17) 0.01368(17) 0.00205(8) 0.00296(11) -0.00426(9)
O1 0.0262(8) 0.0351(9) 0.0188(8) 0.0030(6) 0.0052(6) -0.0121(7)
O2 0.0295(9) 0.0186(7) 0.0167(7) 0.0018(5) 0.0046(6) 0.0003(6)
O3 0.0650(13) 0.0263(8) 0.0305(9) -0.0038(7) 0.0221(9) 0.0011(8)
N1 0.0259(10) 0.0213(8) 0.0187(9) 0.0026(7) 0.0059(8) -0.0053(7)
N2 0.0205(9) 0.0220(8) 0.0205(9) -0.0023(7) 0.0051(7) -0.0008(7)
C1 0.0218(11) 0.0233(10) 0.0238(11) -0.0067(8) 0.0058(9) -0.0025(8)
C2 0.0210(11) 0.0190(10) 0.0226(11) -0.0044(7) 0.0023(9) 0.0038(8)
C3 0.0278(13) 0.0260(11) 0.0260(12) -0.0047(8) -0.0034(10) 0.0078(9)
C4 0.0228(12) 0.0357(12) 0.0404(14) -0.0179(11) -0.0041(10) 0.0079(10)
C5 0.0191(12) 0.0346(12) 0.0509(16) -0.0212(11) 0.0090(11) -0.0038(9)
C6 0.0250(12) 0.0336(12) 0.0337(13) -0.0115(10) 0.0094(10) -0.0071(9)
C7 0.0485(18) 0.0598(18) 0.0495(17) -0.0039(14) 0.0209(14) -0.0347(15)
C8 0.0321(15) 0.0571(17) 0.0545(18) -0.0182(14) -0.0150(13) 0.0038(13)
C9 0.0263(11) 0.0198(9) 0.0180(10) 0.0014(8) 0.0039(9) 0.0027(8)
C10 0.0303(13) 0.0291(11) 0.0255(11) 0.0097(9) 0.0065(10) -0.0073(10)
C11 0.0284(12) 0.0243(11) 0.0311(12) -0.0008(9) 0.0090(10) -0.0078(9)
C12 0.0253(13) 0.0486(15) 0.0304(13) 0.0028(11) -0.0003(10) -0.0037(11)
C13 0.0394(15) 0.0313(12) 0.0429(15) -0.0094(11) 0.0213(12) -0.0013(11)
C14 0.0295(12) 0.0221(10) 0.0205(11) 0.0010(8) 0.0049(9) -0.0026(9)
C15 0.0484(16) 0.0332(12) 0.0295(13) 0.0122(10) 0.0145(12) 0.0105(11)

loop_
_atom_type_symbol
_atom_type_description
_atom_type_scat_dispersion_real
_atom_type_scat_dispersion_imag
_atom_type_scat_source
C C 0.0033 0.0016 'International Tables Vol C Tables 4.2.6.8 and 6.1.1.4'
H H 0.0000 0.0000 'International Tables Vol C Tables 4.2.6.8 and 6.1.1.4'
N N 0.0061 0.0033 'International Tables Vol C Tables 4.2.6.8 and 6.1.1.4'
O O 0.0106 0.0060 'International Tables Vol C Tables 4.2.6.8 and 6.1.1.4'
Cu Cu 0.3201 1.2651 'International Tables Vol C Tables 4.2.6.8 and 6.1.1.4'

loop_
_geom_angle_atom_site_label_1
_geom_angle_atom_site_label_2
_geom_angle_atom_site_label_3
_geom_angle
O1 Cu1 N1 91.97(7)
O1 Cu1 O2 88.94(6)
N1 Cu1 O2 174.91(6)
O1 Cu1 N2 164.52(7)
N1 Cu1 N2 82.60(7)
O2 Cu1 N2 97.75(7)
C1 O1 Cu1 128.17(13)
C14 O2 Cu1 110.29(13)
C9 N1 C10 117.75(18)
C9 N1 Cu1 127.14(15)
C10 N1 Cu1 114.94(14)
C12 N2 C11 109.25(18)
C12 N2 C13 108.5(2)
C11 N2 C13 111.20(18)
C12 N2 Cu1 114.91(14)
C11 N2 Cu1 102.17(13)
C13 N2 Cu1 110.69(14)
O1 C1 C2 124.73(19)
O1 C1 C6 118.2(2)
C2 C1 C6 117.1(2)
C3 C2 C1 120.7(2)
C3 C2 C9 117.2(2)
C1 C2 C9 122.1(2)
C4 C3 C2 121.8(2)
C4 C3 H3A 119.1
C2 C3 H3A 119.1
C3 C4 C5 117.4(2)
C3 C4 C8 122.2(3)
C5 C4 C8 120.4(2)
C6 C5 C4 123.5(2)
C6 C5 H5A 118.2
C4 C5 H5A 118.2
C5 C6 C1 119.6(2)
C5 C6 C7 122.6(2)
C1 C6 C7 117.7(2)
C6 C7 H7A 109.5
C6 C7 H7B 109.5
H7A C7 H7B 109.5
C6 C7 H7C 109.5
H7A C7 H7C 109.5
H7B C7 H7C 109.5
C4 C8 H8A 109.5
C4 C8 H8B 109.5
H8A C8 H8B 109.5
C4 C8 H8C 109.5
H8A C8 H8C 109.5
H8B C8 H8C 109.5
N1 C9 C2 125.29(19)
N1 C9 H9A 117.4
C2 C9 H9A 117.4
N1 C10 C11 107.78(17)
N1 C10 H10A 110.1
C11 C10 H10A 110.2
N1 C10 H10B 110.1
C11 C10 H10B 110.1
H10A C10 H10B 108.5
N2 C11 C10 109.50(17)
N2 C11 H11A 109.8
C10 C11 H11A 109.8
N2 C11 H11B 109.8
C10 C11 H11B 109.8
H11A C11 H11B 108.2
N2 C12 H12A 109.5
N2 C12 H12B 109.5
H12A C12 H12B 109.5
N2 C12 H12C 109.5
H12A C12 H12C 109.5
H12B C12 H12C 109.5
N2 C13 H13A 109.5
N2 C13 H13B 109.5
H13A C13 H13B 109.5
N2 C13 H13C 109.5
H13A C13 H13C 109.5
H13B C13 H13C 109.5
O3 C14 O2 123.6(2)
O3 C14 C15 119.7(2)
O2 C14 C15 116.69(19)
C14 C15 H15A 109.5
C14 C15 H15B 109.5
H15A C15 H15B 109.5
C14 C15 H15C 109.5
H15A C15 H15C 109.5
H15B C15 H15C 109.5

loop_
_geom_bond_atom_site_label_1
_geom_bond_atom_site_label_2
_geom_bond_distance
Cu1 O1 1.9193(15)
Cu1 N1 1.9467(18)
Cu1 O2 1.9636(14)
Cu1 N2 2.0762(17)
O1 C1 1.302(3)
O2 C14 1.289(3)
O3 C14 1.234(3)
N1 C9 1.291(3)
N1 C10 1.481(3)
N2 C12 1.478(3)
N2 C11 1.484(3)
N2 C13 1.477(3)
C1 C2 1.423(3)
C1 C6 1.434(3)
C2 C3 1.414(3)
C2 C9 1.440(3)
C3 C4 1.379(4)
C3 H3A 0.9500
C4 C5 1.396(4)
C4 C8 1.513(4)
C5 C6 1.386(3)
C5 H5A 0.9500
C6 C7 1.505(4)
C7 H7A 0.9800
C7 H7B 0.9800
C7 H7C 0.9800
C8 H8A 0.9800
C8 H8B 0.9800
C8 H8C 0.9800
C9 H9A 0.9500
C10 C11 1.525(3)
C10 H10A 0.9900
C10 H10B 0.9900
C11 H11A 0.9900
C11 H11B 0.9900
C12 H12A 0.9800
C12 H12B 0.9800
C12 H12C 0.9800
C13 H13A 0.9800
C13 H13B 0.9800
C13 H13C 0.9800
C14 C15 1.512(3)
C15 H15A 0.9800
C15 H15B 0.9800
C15 H15C 0.9800
